data_4131301
loop_
_publ_author_name
'Plata, R. Erik'
'Hill, David E.'
'Haines, Brandon E.'
'Musaev, Djamaladdin G.'
'Chu, Ling'
'Hickey, David P.'
'Sigman, Matthew S.'
'Yu, Jin-Quan'
'Blackmond, Donna G.'

_publ_section_title
;
 A Role for Pd(IV) in Catalytic Enantioselective C-H Functionalization
 with Monoprotected Amino Acid Ligands under Mild Conditions.
;
_journal_issue 27
_journal_name_full 'Journal of the American Chemical Society'
_journal_page_first 9238
_journal_page_last 9245
_journal_paper_doi 10.1021/jacs.7b03716
_journal_volume 139
_journal_year 2017
_chemical_formula_moiety 'C30 H90 Na4 O15 S15, 2(I3), I'
_chemical_formula_sum 'C30 H90 I10 Na4 O15 S15'
_chemical_formula_weight 2532.87
_space_group_crystal_system hexagonal
_space_group_IT_number 176
_space_group_name_Hall '-P 6c'
_space_group_name_H-M_alt 'P 63/m'
_atom_sites_solution_hydrogens geom
_atom_sites_solution_primary dual
_atom_sites_solution_secondary difmap
_audit_creation_date 2016-11-16
_audit_creation_method
;
Olex2 1.2-beta
(compiled 2016.11.07 svn.r3352 for OlexSys, GUI svn.r5261)
;
_cell_angle_alpha 90
_cell_angle_beta 90
_cell_angle_gamma 120
_cell_formula_units_Z 2
_cell_length_a 11.9018(3)
_cell_length_b 11.9018(3)
_cell_length_c 32.8715(9)
_cell_measurement_reflns_used 5817
_cell_measurement_temperature 100
_cell_measurement_theta_max 26.358
_cell_measurement_theta_min 2.713
_cell_volume 4032.51(18)
_computing_cell_refinement 'SAINT v8.34A (Bruker, 2013)'
_computing_data_collection 'APEX2 v2014.11-0 (Bruker, 2014)'
_computing_data_reduction 'SAINT v8.34A (Bruker, 2013)'
_computing_molecular_graphics 'Olex2 (Dolomanov et al., 2009)'
_computing_publication_material 'Olex2 (Dolomanov et al., 2009)'
_computing_structure_refinement 'ShelXL (Sheldrick, 2015)'
_computing_structure_solution 'ShelXT (Sheldrick, 2015)'
_diffrn_ambient_temperature 100.0
_diffrn_detector 'Bruker APEX-II CCD'
_diffrn_detector_area_resol_mean 7.9
_diffrn_detector_type 'CCD Area Detector'
_diffrn_measured_fraction_theta_full 0.998
_diffrn_measured_fraction_theta_max 0.998
_diffrn_measurement_device 'Kappa Four-Circle Diffractometer'
_diffrn_measurement_device_type 'Bruker X8 APEX II'
_diffrn_measurement_method '\w and \f scans'
_diffrn_radiation_monochromator graphite
_diffrn_radiation_probe x-ray
_diffrn_radiation_type MoK\a
_diffrn_radiation_wavelength 0.71073
_diffrn_reflns_av_R_equivalents 0.0413
_diffrn_reflns_av_unetI/netI 0.0184
_diffrn_reflns_Laue_measured_fraction_full 0.998
_diffrn_reflns_Laue_measured_fraction_max 0.998
_diffrn_reflns_limit_h_max 14
_diffrn_reflns_limit_h_min -14
_diffrn_reflns_limit_k_max 14
_diffrn_reflns_limit_k_min -14
_diffrn_reflns_limit_l_max 40
_diffrn_reflns_limit_l_min -40
_diffrn_reflns_number 33256
_diffrn_reflns_point_group_measured_fraction_full 0.998
_diffrn_reflns_point_group_measured_fraction_max 0.998
_diffrn_reflns_theta_full 25.000
_diffrn_reflns_theta_max 26.358
_diffrn_reflns_theta_min 2.071
_diffrn_source 'sealed tube'
_diffrn_source_type fine-focus
_diffrn_standards_number 0
_exptl_absorpt_coefficient_mu 4.297
_exptl_absorpt_correction_T_max 0.0452
_exptl_absorpt_correction_T_min 0.0189
_exptl_absorpt_correction_type multi-scan
_exptl_absorpt_process_details
;
SADABS-2014/5 (Bruker,2014/5) was used for absorption correction.
wR2(int) was 0.0975 before and 0.0462 after correction.
The Ratio of minimum to maximum transmission is 0.4181.
The \l/2 correction factor is 0.00150.
;
_exptl_crystal_colour Orange
_exptl_crystal_colour_primary orange
_exptl_crystal_density_diffrn 2.086
_exptl_crystal_description Block
_exptl_crystal_F_000 2408
_exptl_crystal_size_max 0.417
_exptl_crystal_size_mid 0.355
_exptl_crystal_size_min 0.296
_refine_diff_density_max 0.463
_refine_diff_density_min -1.720
_refine_diff_density_rms 0.109
_refine_ls_extinction_method none
_refine_ls_goodness_of_fit_ref 1.229
_refine_ls_hydrogen_treatment constr
_refine_ls_matrix_type full
_refine_ls_number_parameters 125
_refine_ls_number_reflns 2804
_refine_ls_number_restraints 0
_refine_ls_restrained_S_all 1.229
_refine_ls_R_factor_all 0.0561
_refine_ls_R_factor_gt 0.0445
_refine_ls_shift/su_max 0.001
_refine_ls_shift/su_mean 0.000
_refine_ls_structure_factor_coef Fsqd
_refine_ls_weighting_details 'w=1/[\s^2^(Fo^2^)+(0.0191P)^2^+19.7322P] where P=(Fo^2^+2Fc^2^)/3'
_refine_ls_weighting_scheme calc
_refine_ls_wR_factor_gt 0.0813
_refine_ls_wR_factor_ref 0.0854
_reflns_Friedel_coverage 0.000
_reflns_number_gt 2235
_reflns_number_total 2804
_reflns_threshold_expression 'I > 2\s(I)'
_cod_data_source_file ja7b03716_si_002.cif
_cod_data_source_block Black51
_cod_depositor_comments
;
The following automatic conversions were performed:

data item '_diffrn_radiation_probe' value 'X-ray' was changed to
'x-ray' in accordance with the
/home/saulius/struct/COD-crude-data/automatic-downloads/DataCite-retrospective/ACS/depositions/lib/dictionaries/cif_core.dic
dictionary named 'cif_core.dic' version 2.4.2 last updated on
2011-04-26.

data item '_exptl_crystal_colour_primary' value 'Orange' was changed
to 'orange' in accordance with the
/home/saulius/struct/COD-crude-data/automatic-downloads/DataCite-retrospective/ACS/depositions/lib/dictionaries/cif_core.dic
dictionary named 'cif_core.dic' version 2.4.2 last updated on
2011-04-26.

Automatic conversion script
Id: cif_fix_values 6909 2019-04-08 15:41:33Z antanas 
;
_cod_original_cell_volume 4032.5(2)
_cod_database_code 4131301
_shelx_space_group_comment
;
The symmetry employed for this shelxl refinement is uniquely defined
by the following loop, which should always be used as a source of
symmetry information in preference to the above space-group names.
They are only intended as comments.
;
_shelx_estimated_absorpt_t_max 0.363
_shelx_estimated_absorpt_t_min 0.267
_olex2_refinement_description
;
1. Fixed Uiso
 At 1.5 times of:
  All C(H,H,H) groups
2. Uiso/Uaniso restraints and constraints
Uanis(O3) = Uanis(O3B)
Uanis(Na2B) = Uanis(Na2)
3. Others
 Sof(O3B)=1-FVAR(1)
 Sof(Na2B)=0.33333*(1-FVAR(2))
 Sof(Na2)=0.33333*FVAR(2)
 Sof(O3)=FVAR(1)
4.a Idealised Me refined as rotating group:
 C1(H1A,H1B,H1C), C2(H2A,H2B,H2C), C3(H3A,H3B,H3C), C4(H4A,H4B,H4C), C5(H5A,
 H5B,H5C)
;
_shelx_shelxl_version_number 2016/6
_olex2_submission_special_instructions 'No special instructions were received'

loop_
_space_group_symop_operation_xyz
'x, y, z'
'-y, x-y, z'
'-x+y, -x, z'
'-x, -y, z+1/2'
'y, -x+y, z+1/2'
'x-y, x, z+1/2'
'-x, -y, -z'
'y, -x+y, -z'
'x-y, x, -z'
'x, y, -z-1/2'
'-y, x-y, -z-1/2'
'-x+y, -x, -z-1/2'

loop_
_atom_site_label
_atom_site_type_symbol
_atom_site_fract_x
_atom_site_fract_y
_atom_site_fract_z
_atom_site_U_iso_or_equiv
_atom_site_adp_type
_atom_site_occupancy
_atom_site_site_symmetry_order
_atom_site_calc_flag
_atom_site_refinement_flags_posn
_atom_site_refinement_flags_adp
_atom_site_refinement_flags_occupancy
_atom_site_disorder_assembly
_atom_site_disorder_group
I2 I 0.333333 0.666667 0.35926(2) 0.02287(16) Uani 1 3 d S T P . .
I3 I 0.333333 0.666667 0.44683(2) 0.02263(15) Uani 1 3 d S T P . .
I4 I 0.333333 0.666667 0.54054(2) 0.02466(16) Uani 1 3 d S T P . .
S1 S 0.77845(19) 0.72205(19) 0.250000 0.0193(4) Uani 1 2 d S T P . .
S2 S 1.05611(14) 0.78056(14) 0.35019(4) 0.0206(3) Uani 1 1 d . . . . .
S3 S 0.95595(14) 1.22202(14) 0.44537(5) 0.0288(3) Uani 1 1 d . . . . .
Na1 Na 1.000000 1.000000 0.29974(9) 0.0182(8) Uani 1 3 d S T P A .
Na2 Na 1.000000 1.000000 0.39873(12) 0.0220(9) Uani 0.897(5) 3 d S T P A 1
O1 O 0.8321(5) 0.8679(5) 0.250000 0.0225(12) Uani 1 2 d S T P A .
O2 O 0.9597(4) 0.8286(4) 0.34744(11) 0.0250(9) Uani 1 1 d . . . . .
O3 O 1.0646(4) 1.1917(4) 0.43619(15) 0.0290(11) Uani 0.897(5) 1 d . . . A 1
O3B O 1.057(4) 1.192(4) 0.4638(14) 0.0290(11) Uani 0.103(5) 1 d . . . A 2
C1 C 0.6656(5) 0.6606(5) 0.20865(17) 0.0223(13) Uani 1 1 d . . . . .
H1A H 0.599321 0.685615 0.212417 0.033 Uiso 1 1 calc GR . . . .
H1B H 0.623999 0.565792 0.207892 0.033 Uiso 1 1 calc GR . . . .
H1C H 0.711591 0.696757 0.182998 0.033 Uiso 1 1 calc GR . . . .
C2 C 1.0250(7) 0.6762(7) 0.30820(18) 0.0333(16) Uani 1 1 d . . . . .
H2A H 0.932825 0.610071 0.307741 0.050 Uiso 1 1 calc GR . . . .
H2B H 1.077412 0.634015 0.310624 0.050 Uiso 1 1 calc GR . . . .
H2C H 1.047631 0.726721 0.282960 0.050 Uiso 1 1 calc GR . . . .
C3 C 0.9983(6) 0.6608(6) 0.38910(17) 0.0317(15) Uani 1 1 d . . . . .
H3A H 1.007150 0.702395 0.415565 0.048 Uiso 1 1 calc GR . . . .
H3B H 1.049062 0.616615 0.389033 0.048 Uiso 1 1 calc GR . . . .
H3C H 0.906742 0.597486 0.384154 0.048 Uiso 1 1 calc GR . . . .
C4 C 0.9833(6) 1.3436(7) 0.40933(17) 0.0342(16) Uani 1 1 d . . . . .
H4A H 1.071500 1.417118 0.412609 0.051 Uiso 1 1 calc GR . . . .
H4B H 0.920539 1.372941 0.413631 0.051 Uiso 1 1 calc GR . . . .
H4C H 0.973020 1.308145 0.381804 0.051 Uiso 1 1 calc GR . . . .
C5 C 0.9978(6) 1.3177(7) 0.48997(16) 0.0365(17) Uani 1 1 d . . . . .
H5A H 0.990828 1.264230 0.513566 0.055 Uiso 1 1 calc GR . . . .
H5B H 0.938622 1.351853 0.493399 0.055 Uiso 1 1 calc GR . . . .
H5C H 1.087040 1.389905 0.487657 0.055 Uiso 1 1 calc GR . . . .
I5 I 0.666667 0.333333 0.33952(2) 0.02428(17) Uani 1 3 d S T P . .
I6 I 0.666667 0.333333 0.250000 0.0217(2) Uani 1 6 d S T P . .
I1 I 0.333333 0.666667 0.250000 0.0228(2) Uani 1 6 d S T P . .
Na2B Na 1.000000 1.000000 0.500000 0.0220(9) Uani 0.205(9) 6 d S T P A 2

loop_
_atom_site_aniso_label
_atom_site_aniso_U_11
_atom_site_aniso_U_22
_atom_site_aniso_U_33
_atom_site_aniso_U_23
_atom_site_aniso_U_13
_atom_site_aniso_U_12
I2 0.0221(2) 0.0221(2) 0.0243(3) 0.000 0.000 0.01107(11)
I3 0.0207(2) 0.0207(2) 0.0265(3) 0.000 0.000 0.01034(10)
I4 0.0263(2) 0.0263(2) 0.0214(3) 0.000 0.000 0.01314(11)
S1 0.0181(10) 0.0190(10) 0.0198(9) 0.000 0.000 0.0085(8)
S2 0.0197(7) 0.0180(7) 0.0239(6) 0.0009(5) 0.0024(5) 0.0092(6)
S3 0.0222(7) 0.0207(7) 0.0408(8) 0.0002(6) -0.0044(6) 0.0089(6)
Na1 0.0191(12) 0.0191(12) 0.0165(17) 0.000 0.000 0.0095(6)
Na2 0.0218(13) 0.0218(13) 0.0224(19) 0.000 0.000 0.0109(7)
O1 0.021(3) 0.017(3) 0.023(3) 0.000 0.000 0.005(3)
O2 0.024(2) 0.022(2) 0.033(2) 0.0049(17) 0.0038(17) 0.0141(19)
O3 0.025(2) 0.027(2) 0.039(3) -0.011(2) -0.010(2) 0.016(2)
O3B 0.025(2) 0.027(2) 0.039(3) -0.011(2) -0.010(2) 0.016(2)
C1 0.022(3) 0.012(3) 0.030(3) -0.003(2) -0.008(2) 0.007(2)
C2 0.036(4) 0.046(4) 0.024(3) -0.009(3) -0.009(3) 0.025(4)
C3 0.039(4) 0.045(4) 0.019(3) 0.005(2) 0.004(2) 0.027(3)
C4 0.028(4) 0.047(4) 0.021(3) 0.008(3) 0.000(2) 0.014(3)
C5 0.032(4) 0.057(5) 0.017(3) -0.008(3) -0.003(2) 0.019(3)
I5 0.0247(2) 0.0247(2) 0.0235(3) 0.000 0.000 0.01234(12)
I6 0.0198(3) 0.0198(3) 0.0253(4) 0.000 0.000 0.00992(15)
I1 0.0221(3) 0.0221(3) 0.0242(4) 0.000 0.000 0.01103(16)
Na2B 0.0218(13) 0.0218(13) 0.0224(19) 0.000 0.000 0.0109(7)

loop_
_atom_type_symbol
_atom_type_description
_atom_type_scat_dispersion_real
_atom_type_scat_dispersion_imag
_atom_type_scat_source
C C 0.0033 0.0016 'International Tables Vol C Tables 4.2.6.8 and 6.1.1.4'
H H 0.0000 0.0000 'International Tables Vol C Tables 4.2.6.8 and 6.1.1.4'
I I -0.4742 1.8119 'International Tables Vol C Tables 4.2.6.8 and 6.1.1.4'
Na Na 0.0362 0.0249 'International Tables Vol C Tables 4.2.6.8 and 6.1.1.4'
O O 0.0106 0.0060 'International Tables Vol C Tables 4.2.6.8 and 6.1.1.4'
S S 0.1246 0.1234 'International Tables Vol C Tables 4.2.6.8 and 6.1.1.4'

loop_
_geom_angle_atom_site_label_1
_geom_angle_atom_site_label_2
_geom_angle_atom_site_label_3
_geom_angle
_geom_angle_site_symmetry_1
_geom_angle_site_symmetry_3
I2 I3 I4 180.0 . .
O1 S1 C1 105.5(2) . .
O1 S1 C1 105.5(2) . 10_556
C1 S1 C1 98.8(4) . 10_556
O2 S2 C2 106.6(3) . .
O2 S2 C3 106.4(3) . .
C2 S2 C3 97.9(3) . .
O3 S3 Na2 40.07(18) . .
O3 S3 C4 103.2(3) . .
O3 S3 C5 108.4(3) . .
O3B S3 C4 127.4(17) . .
O3B S3 C5 79.7(16) . .
C4 S3 Na2 107.7(2) . .
C5 S3 Na2 142.2(2) . .
C5 S3 C4 98.7(3) . .
Na2 Na1 Na1 180.0 . 10_556
O1 Na1 Na1 48.11(10) . 10_556
O1 Na1 Na1 48.11(10) 3_675 10_556
O1 Na1 Na1 48.11(10) 2_765 10_556
O1 Na1 Na2 131.89(10) . .
O1 Na1 Na2 131.89(10) 3_675 .
O1 Na1 Na2 131.89(10) 2_765 .
O1 Na1 O1 80.28(15) 2_765 .
O1 Na1 O1 80.28(15) 2_765 3_675
O1 Na1 O1 80.28(15) . 3_675
O2 Na1 Na1 130.31(11) . 10_556
O2 Na1 Na1 130.32(11) 3_675 10_556
O2 Na1 Na1 130.32(11) 2_765 10_556
O2 Na1 Na2 49.68(11) 3_675 .
O2 Na1 Na2 49.69(11) . .
O2 Na1 Na2 49.68(11) 2_765 .
O2 Na1 O1 178.14(18) 3_675 2_765
O2 Na1 O1 97.88(15) . .
O2 Na1 O1 97.88(14) 3_675 3_675
O2 Na1 O1 178.14(18) . 3_675
O2 Na1 O1 97.88(15) 2_765 2_765
O2 Na1 O1 99.18(15) . 2_765
O2 Na1 O1 99.18(15) 3_675 .
O2 Na1 O1 99.18(15) 2_765 3_675
O2 Na1 O1 178.14(18) 2_765 .
O2 Na1 O2 82.65(16) 2_765 3_675
O2 Na1 O2 82.65(16) . 2_765
O2 Na1 O2 82.65(16) . 3_675
S3 Na2 S3 100.33(8) . 3_675
S3 Na2 S3 100.33(8) . 2_765
S3 Na2 S3 100.33(8) 3_675 2_765
Na1 Na2 S3 117.54(7) . 3_675
Na1 Na2 S3 117.54(7) . .
Na1 Na2 S3 117.54(7) . 2_765
O2 Na2 S3 156.86(12) 2_765 2_765
O2 Na2 S3 78.25(9) 3_675 .
O2 Na2 S3 78.25(9) . 2_765
O2 Na2 S3 78.25(9) 2_765 3_675
O2 Na2 S3 102.65(10) 3_675 2_765
O2 Na2 S3 156.86(13) 3_675 3_675
O2 Na2 S3 102.65(10) 2_765 .
O2 Na2 S3 102.65(10) . 3_675
O2 Na2 S3 156.85(12) . .
O2 Na2 Na1 47.62(11) 3_675 .
O2 Na2 Na1 47.62(11) 2_765 .
O2 Na2 Na1 47.62(11) . .
O2 Na2 O2 79.55(17) 3_675 .
O2 Na2 O2 79.55(17) 2_765 .
O2 Na2 O2 79.55(17) 3_675 2_765
O3 Na2 S3 77.40(13) . 3_675
O3 Na2 S3 77.40(13) 2_765 .
O3 Na2 S3 77.40(13) 3_675 2_765
O3 Na2 S3 113.66(18) 3_675 .
O3 Na2 S3 113.66(18) 2_765 3_675
O3 Na2 S3 113.66(18) . 2_765
O3 Na2 S3 24.81(11) . .
O3 Na2 S3 24.81(11) 2_765 2_765
O3 Na2 S3 24.81(12) 3_675 3_675
O3 Na2 Na1 121.49(15) 3_675 .
O3 Na2 Na1 121.48(15) 2_765 .
O3 Na2 Na1 121.49(15) . .
O3 Na2 O2 168.0(2) 3_675 3_675
O3 Na2 O2 95.70(15) 3_675 2_765
O3 Na2 O2 88.77(15) 2_765 3_675
O3 Na2 O2 95.71(15) 2_765 .
O3 Na2 O2 168.0(2) 2_765 2_765
O3 Na2 O2 95.70(15) . 3_675
O3 Na2 O2 168.0(2) . .
O3 Na2 O2 88.77(15) 3_675 .
O3 Na2 O2 88.77(15) . 2_765
O3 Na2 O3 95.2(2) 2_765 .
O3 Na2 O3 95.2(2) 3_675 .
O3 Na2 O3 95.2(2) 3_675 2_765
S1 O1 Na1 118.4(2) . 10_556
S1 O1 Na1 118.4(2) . .
Na1 O1 Na1 83.8(2) . 10_556
S2 O2 Na1 119.1(2) . .
S2 O2 Na2 113.2(2) . .
Na1 O2 Na2 82.69(15) . .
S3 O3 Na2 115.1(2) . .
S3 O3B Na2B 123(2) . .
S1 C1 H1A 109.5 . .
S1 C1 H1B 109.5 . .
S1 C1 H1C 109.5 . .
H1A C1 H1B 109.5 . .
H1A C1 H1C 109.5 . .
H1B C1 H1C 109.5 . .
S2 C2 H2A 109.5 . .
S2 C2 H2B 109.5 . .
S2 C2 H2C 109.5 . .
H2A C2 H2B 109.5 . .
H2A C2 H2C 109.5 . .
H2B C2 H2C 109.5 . .
S2 C3 H3A 109.5 . .
S2 C3 H3B 109.5 . .
S2 C3 H3C 109.5 . .
H3A C3 H3B 109.5 . .
H3A C3 H3C 109.5 . .
H3B C3 H3C 109.5 . .
S3 C4 H4A 109.5 . .
S3 C4 H4B 109.5 . .
S3 C4 H4C 109.5 . .
H4A C4 H4B 109.5 . .
H4A C4 H4C 109.5 . .
H4B C4 H4C 109.5 . .
S3 C5 H5A 109.5 . .
S3 C5 H5B 109.5 . .
S3 C5 H5C 109.5 . .
H5A C5 H5B 109.5 . .
H5A C5 H5C 109.5 . .
H5B C5 H5C 109.5 . .
I5 I6 I5 180.0 . 10_556
O3B Na2B O3B 180.0(19) 9_656 3_675
O3B Na2B O3B 83.3(14) . 8_566
O3B Na2B O3B 96.7(14) 9_656 8_566
O3B Na2B O3B 83.3(14) 3_675 8_566
O3B Na2B O3B 96.7(14) 3_675 .
O3B Na2B O3B 180.0 2_765 8_566
O3B Na2B O3B 83.3(14) 9_656 .

loop_
_geom_bond_atom_site_label_1
_geom_bond_atom_site_label_2
_geom_bond_distance
_geom_bond_site_symmetry_2
I2 I3 2.8783(9) .
I3 I4 3.0804(8) .
S1 O1 1.521(6) .
S1 C1 1.790(5) 10_556
S1 C1 1.790(5) .
S2 O2 1.519(4) .
S2 C2 1.768(6) .
S2 C3 1.777(6) .
S3 Na2 3.316(2) .
S3 O3 1.537(5) .
S3 O3B 1.54(4) .
S3 C4 1.770(6) .
S3 C5 1.768(6) .
Na1 Na1 3.270(6) 10_556
Na1 Na2 3.254(5) .
Na1 O1 2.449(4) 3_675
Na1 O1 2.449(4) 2_765
Na1 O1 2.449(5) .
Na1 O2 2.424(4) 2_765
Na1 O2 2.424(4) 3_675
Na1 O2 2.423(4) .
Na2 O2 2.501(5) .
Na2 O2 2.501(5) 2_765
Na2 O2 2.501(5) 3_675
Na2 O3 2.357(5) .
Na2 O3 2.357(5) 3_675
Na2 O3 2.357(5) 2_765
O3B Na2B 2.36(4) .
C1 H1A 0.9800 .
C1 H1B 0.9800 .
C1 H1C 0.9800 .
C2 H2A 0.9800 .
C2 H2B 0.9800 .
C2 H2C 0.9800 .
C3 H3A 0.9800 .
C3 H3B 0.9800 .
C3 H3C 0.9800 .
C4 H4A 0.9800 .
C4 H4B 0.9800 .
C4 H4C 0.9800 .
C5 H5A 0.9800 .
C5 H5B 0.9800 .
C5 H5C 0.9800 .
I5 I6 2.9428(6) .
